data_2001300
loop_
_publ_author_name
'Kumar, R.'
'Maverick, A. W.'
'Fronczek, F. R.'
'Doyle, J. R.'
'Baenziger, N. C.'
'Howells, M. A. M.'

_publ_section_title
;
 The <i>Pbca</i> polymorph of
 dichloro(\h^4^-1,5-cyclooctadiene)palladium(II)
;
_journal_issue 10
_journal_name_full 'Acta Crystallographica Section C'
_journal_page_first 1766
_journal_page_last 1767
_journal_paper_doi 10.1107/S0108270193003889
_journal_volume 49
_journal_year 1993
_chemical_formula_sum 'C8 H12 Cl2 Pd'
_chemical_formula_weight 285.5
_symmetry_cell_setting orthorhombic
_symmetry_space_group_name_Hall '-P 2ac 2ab'
_symmetry_space_group_name_H-M 'P b c a'
_atom_type_scat_source IntTabIV
_cell_angle_alpha 90.
_cell_angle_beta 90.
_cell_angle_gamma 90.
_cell_formula_units_Z 8
_cell_length_a 11.8271(4)
_cell_length_b 11.9869(4)
_cell_length_c 13.0821(5)
_cell_measurement_reflns_used 25
_cell_measurement_temperature 295
_cell_measurement_theta_max 14
_cell_measurement_theta_min 11
_cell_volume 1854.65(11)
_diffrn_measurement_device 'Enraf-Nonius CAD4'
_diffrn_measurement_method \w-2\q
_diffrn_radiation_type MoK\a
_diffrn_radiation_wavelength 0.71073
_diffrn_reflns_limit_h_max 19
_diffrn_reflns_limit_h_min 0
_diffrn_reflns_limit_k_max 19
_diffrn_reflns_limit_k_min 0
_diffrn_reflns_limit_l_max 21
_diffrn_reflns_limit_l_min 0
_diffrn_reflns_number 4544
_diffrn_reflns_theta_max 35
_diffrn_standards_decay_% <1
_diffrn_standards_interval_time 166.7
_diffrn_standards_number 3
_exptl_absorpt_coefficient_mu 2.49
_exptl_absorpt_correction_T_max 0.998
_exptl_absorpt_correction_T_min 0.933
_exptl_absorpt_correction_type empirical
_exptl_crystal_colour Amber
_exptl_crystal_density_diffrn 2.045
_exptl_crystal_description 'Flattened octahedron'
_exptl_crystal_size_max 0.33
_exptl_crystal_size_mid 0.32
_exptl_crystal_size_min 0.18
_refine_diff_density_max 0.44
_refine_diff_density_min -0.17
_refine_ls_extinction_coef 'g = 2.86E-7(8)'
_refine_ls_extinction_method '(I + gI~c~)^-1^ applied to F~c~'
_refine_ls_goodness_of_fit_obs 1.455
_refine_ls_hydrogen_treatment refall
_refine_ls_number_parameters 149
_refine_ls_number_reflns 3105
_refine_ls_R_factor_obs 0.022
_refine_ls_shift/esd_max 0.04
_refine_ls_structure_factor_coef F
_refine_ls_weighting_details 'w = 4F~o~^2^[\s^2^(I) + (0.02F~o~^2^)^2^]^-1^'
_refine_ls_weighting_scheme calc
_refine_ls_wR_factor_obs 0.029
_reflns_number_observed 3105
_reflns_number_total 4065
_reflns_observed_criterion I>3\s(I)
_cod_data_source_file hh1058.cif
_cod_data_source_block hh1058_structure_1_of_1
_cod_depositor_comments
;
The following automatic conversions were performed:

'_refine_ls_weighting_scheme' value ' w = 4F~o~^2^[\s^2^(I) +
(0.02F~o~^2^)^2^]^-1^' was changed to 'calc'. New tag
'_refine_ls_weighting_details' was created. The value of the new tag
was set to 'w = 4F~o~^2^[\s^2^(I) + (0.02F~o~^2^)^2^]^-1^'.

Automatic conversion script
Id: cif_fix_values 3143 2015-03-26 13:38:13Z robertas 
;
_cod_original_cell_volume 1854.7(2)
_cod_original_formula_sum 'C8 H12 Cl2 Pd1'
_cod_database_code 2001300

loop_
_atom_site_label
_atom_site_fract_x
_atom_site_fract_y
_atom_site_fract_z
Pd .354790(10) .609630(10) .698830(10)
Cl1 .34127(5) .54235(5) .86362(4)
Cl2 .48296(4) .47290(4) .65451(5)
C1 .4148(2) .7088(2) .56920(10)
C2 .3195(2) .6521(2) .53710(10)
C3 .2024(2) .7012(2) .5266(2)
C4 .1298(2) .6852(2) .6222(2)
C5 .1932(2) .6972(2) .7201(2)
C6 .2789(2) .7728(2) .74060(10)
C7 .3192(2) .8626(2) .6690(2)
C8 .4216(2) .8262(2) .6071(2)
H1 .479(2) .672(2) .558(2)
H2 .332(2) .587(2) .507(2)
H3a .158(2) .674(3) .471(2)
H3b .217(2) .785(2) .511(2)
H4a .103(2) .609(2) .615(2)
H4b .074(2) .730(2) .622(2)
H5 .168(2) .655(2) .768(2)
H6 .299(2) .779(2) .796(2)
H7a .334(2) .923(2) .7060(10)
H7b .255(2) .881(2) .622(2)
H8a .431(3) .876(2) .556(2)
H8b .475(2) .835(2) .644(2)

loop_
_geom_angle_atom_site_label_1
_geom_angle_atom_site_label_2
_geom_angle_atom_site_label_3
_geom_angle
_geom_angle_publ_flag
Cl1 Pd Cl2 91.84(2) yes
C2 C1 C8 127.4(2) yes
C1 C2 C3 125.7(2) yes
C2 C3 C4 113.0(2) yes
C3 C4 C5 114.1(2) yes
C4 C5 C6 126.6(2) yes
C5 C6 C7 125.5(2) yes
C6 C7 C8 112.3(2) yes
C1 C8 C7 113.8(2) yes
Cl1 Pd C1 159.40(5) no
Cl1 Pd C2 163.61(6) no
Cl1 Pd C5 89.32(5) no
Cl1 Pd C6 92.87(5) no
Cl2 Pd C1 88.74(5) no
Cl2 Pd C2 92.70(5) no
Cl2 Pd C5 160.48(5) no
Cl2 Pd C6 162.47(5) no
C1 Pd C2 36.56(7) no
C1 Pd C5 96.94(7) no
C1 Pd C6 80.98(7) no
C2 Pd C5 81.23(7) no
C2 Pd C6 87.49(7) no
C5 Pd C6 36.54(7) no
Pd C1 C2 72.80(10) no
Pd C1 C8 105.80(10) no
Pd C2 C1 70.70(10) no
Pd C2 C3 110.50(10) no
Pd C5 C4 106.40(10) no
Pd C5 C6 72.60(10) no
Pd C6 C5 70.80(10) no
Pd C6 C7 110.40(10) no
Pd C1 H1 98.0(10) no
C2 C1 H1 114.0(10) no
C8 C1 H1 118.0(10) no
Pd C2 H2 101.0(10) no
C1 C2 H2 116.0(10) no
C3 C2 H2 117.0(10) no
C2 C3 H3a 116(2) no
C2 C3 H3b 104.0(10) no
C4 C3 H3a 106(2) no
C4 C3 H3b 112.0(10) no
C3 C4 H4a 103(2) no
C3 C4 H4b 111(2) no
C5 C4 H4a 110(2) no
C5 C4 H4b 109(2) no
Pd C5 H5 96(2) no
C4 C5 H5 113(2) no
C6 C5 H5 120(2) no
Pd C6 H6 101(2) no
C5 C6 H6 118(2) no
C7 C6 H6 115(2) no
C6 C7 H7a 108.0(10) no
C6 C7 H7b 107.0(10) no
C8 C7 H7a 112.0(10) no
C8 C7 H7b 110.0(10) no
C1 C8 H8a 113(2) no
C1 C8 H8b 111(2) no
C7 C8 H8a 107(2) no
C7 C8 H8b 106(2) no

loop_
_geom_bond_atom_site_label_1
_geom_bond_atom_site_label_2
_geom_bond_distance
_geom_bond_publ_flag
Pd Cl1 2.3072(6) yes
Pd Cl2 2.3065(6) yes
Pd C1 2.189(2) yes
Pd C2 2.216(2) yes
Pd C5 2.198(2) yes
Pd C6 2.221(2) yes
C1 C2 1.382(3) yes
C1 C8 1.494(3) yes
C2 C3 1.511(3) yes
C3 C4 1.528(3) yes
C4 C5 1.492(3) yes
C5 C6 1.385(3) yes
C6 C7 1.504(3) yes
C7 C8 1.520(3) yes
C1 H1 0.89(2) no
C2 H2 0.89(2) no
C3 H3a 0.96(3) no
C3 H3b 1.04(2) no
C4 H4a 0.97(2) no
C4 H4b 0.85(2) no
C5 H5 0.85(3) no
C6 H6 0.77(2) no
C7 H7a 0.88(2) no
C7 H7b 1.00(2) no
C8 H8a 0.91(3) no
C8 H8b 0.81(2) no

loop_
_geom_torsion_atom_site_label_1
_geom_torsion_atom_site_label_2
_geom_torsion_atom_site_label_3
_geom_torsion_atom_site_label_4
_geom_torsion
_geom_torsion_publ_flag
C8 C1 C2 C3 4.8(3) yes
C2 C1 C8 C7 35.3(3) yes
C1 C2 C3 C4 -93.3(3) yes
C2 C3 C4 C5 38.0(3) yes
C3 C4 C5 C6 37.9(3) yes
C4 C5 C6 C7 4.0(3) yes
C5 C6 C7 C8 -95.4(3) yes
C6 C7 C8 C1 41.1(3) yes
